data_7103255
loop_
_publ_author_name
'Strohmann, Carsten'
'Gessner, Viktoria H'
'Damme, A'

_publ_section_title
;
 Isopropyllithium diamine adducts: from a non symmetric aggregate to
 monomeric i-PrLi.(1R,2R)-N,N,N',N'-tetraethylcyclohexane-1,2-diamine.
;
_journal_issue 29
_journal_name_full 'Chemical communications (Cambridge, England)'
_journal_page_first 3381
_journal_page_last 3383
_journal_paper_doi 10.1039/b804855j
_journal_year 2008
_chemical_formula_sum 'C29 H69 Li3 N4'
_chemical_formula_weight 494.7
_chemical_name_systematic
;
?
;
_space_group_IT_number 14
_symmetry_cell_setting monoclinic
_symmetry_space_group_name_Hall '-P 2yn'
_symmetry_space_group_name_H-M 'P 1 21/n 1'
_atom_sites_solution_hydrogens geom
_atom_sites_solution_primary direct
_atom_sites_solution_secondary difmap
_audit_creation_date 2007-10-01T00:54:00-00:00
_audit_creation_method 'WinGX routine CIF_UPDATE'
_cell_angle_alpha 90
_cell_angle_beta 95.459(7)
_cell_angle_gamma 90
_cell_formula_units_Z 4
_cell_length_a 9.986(4)
_cell_length_b 15.741(6)
_cell_length_c 21.549(9)
_cell_measurement_temperature 173(2)
_cell_volume 3372(2)
_computing_cell_refinement 'SAINTPLUS 6.02 (Bruker AXS, 1999)'
_computing_data_collection 'SMART 5.622 (Bruker AXS, 2001)'
_computing_data_reduction 'SAINTPLUS 6.02 (Bruker AXS, 1999)'
_computing_molecular_graphics 'Ortep-3 V1.073 (Farrugia, 2001)'
_computing_publication_material 'SHELXL-97 (Sheldrick, 1997)'
_computing_structure_refinement 'SHELXL-97 (Sheldrick, 1997)'
_computing_structure_solution 'SHELXS-90 (Sheldrick, 1990)'
_diffrn_ambient_temperature 173(2)
_diffrn_measured_fraction_theta_full 1
_diffrn_measured_fraction_theta_max 1
_diffrn_measurement_device_type 'Bruker APEX-CCD'
_diffrn_measurement_method omega-scans
_diffrn_radiation_monochromator graphite
_diffrn_radiation_type MoK\a
_diffrn_radiation_wavelength 0.71073
_diffrn_reflns_av_R_equivalents 0.0963
_diffrn_reflns_av_unetI/netI 0.0556
_diffrn_reflns_limit_h_max 11
_diffrn_reflns_limit_h_min -11
_diffrn_reflns_limit_k_max 18
_diffrn_reflns_limit_k_min -18
_diffrn_reflns_limit_l_max 25
_diffrn_reflns_limit_l_min -25
_diffrn_reflns_number 38982
_diffrn_reflns_theta_full 25
_diffrn_reflns_theta_max 25
_diffrn_reflns_theta_min 1.6
_exptl_absorpt_coefficient_mu 0.055
_exptl_absorpt_correction_T_max 0.9899
_exptl_absorpt_correction_T_min 0.9029
_exptl_absorpt_correction_type empirical
_exptl_absorpt_process_details 'Sadabs 2.01 (Bruker AXS, 1999)'
_exptl_crystal_density_diffrn 0.974
_exptl_crystal_density_method 'not measured'
_exptl_crystal_F_000 1120
_exptl_crystal_size_max 0.4
_exptl_crystal_size_mid 0.2
_exptl_crystal_size_min 0.2
_refine_diff_density_max 0.165
_refine_diff_density_min -0.151
_refine_diff_density_rms 0.035
_refine_ls_extinction_method none
_refine_ls_goodness_of_fit_ref 1.015
_refine_ls_hydrogen_treatment mixed
_refine_ls_matrix_type full
_refine_ls_number_parameters 351
_refine_ls_number_reflns 5938
_refine_ls_number_restraints 0
_refine_ls_restrained_S_all 1.015
_refine_ls_R_factor_all 0.0925
_refine_ls_R_factor_gt 0.0662
_refine_ls_shift/su_max 0
_refine_ls_shift/su_mean 0
_refine_ls_structure_factor_coef Fsqd
_refine_ls_weighting_details 'calc w=1/[\s^2^(Fo^2^)+(0.0761P)^2^+0.9100P] where P=(Fo^2^+2Fc^2^)/3'
_refine_ls_weighting_scheme calc
_refine_ls_wR_factor_gt 0.1531
_refine_ls_wR_factor_ref 0.1668
_reflns_number_gt 4307
_reflns_number_total 5938
_reflns_threshold_expression >2sigma(I)
_cod_data_source_file b804855j.txt
_cod_data_source_block vi250907
_cod_depositor_comments
;
The following automatic conversions were performed:
'_symmetry_cell_setting' value 'Monoclinic' changed to 'monoclinic'
according to '/home/saulius/struct/CIF-dictionaries/cif_core.dic'
dictionary named 'cif_core.dic' version 2.4.1 from 2010-06-29.

Automatic conversion script
Id: cif_fix_enum 1527 2010-12-29 10:47:43Z saulius 
;
_cod_original_sg_symbol_H-M P2(1)/n
_cod_database_code 7103255

loop_
_symmetry_equiv_pos_as_xyz
'x, y, z'
'-x+1/2, y+1/2, -z+1/2'
'-x, -y, -z'
'x-1/2, -y-1/2, z-1/2'

loop_
_atom_site_label
_atom_site_type_symbol
_atom_site_fract_x
_atom_site_fract_y
_atom_site_fract_z
_atom_site_U_iso_or_equiv
_atom_site_adp_type
_atom_site_occupancy
_atom_site_symmetry_multiplicity
_atom_site_calc_flag
_atom_site_refinement_flags
_atom_site_disorder_assembly
_atom_site_disorder_group
C1 C -0.1342(3) 0.8421(2) 0.91484(13) 0.0712(8) Uani 1 1 d . . .
H1A H -0.0515 0.8187 0.9006 0.107 Uiso 1 1 calc R . .
H1B H -0.1634 0.8912 0.8891 0.107 Uiso 1 1 calc R . .
H1C H -0.2047 0.7986 0.9112 0.107 Uiso 1 1 calc R . .
C2 C -0.1082(3) 0.86912(16) 0.98148(12) 0.0569(7) Uani 1 1 d . . .
H2A H -0.0497 0.92 0.9836 0.068 Uiso 1 1 calc R . .
H2B H -0.1947 0.8855 0.997 0.068 Uiso 1 1 calc R . .
C3 C -0.2638(3) 0.7274(2) 1.03445(13) 0.0688(8) Uani 1 1 d . . .
H3A H -0.266 0.7485 1.0771 0.103 Uiso 1 1 calc R . .
H3B H -0.3035 0.6705 1.0311 0.103 Uiso 1 1 calc R . .
H3C H -0.3152 0.7658 1.0054 0.103 Uiso 1 1 calc R . .
C4 C -0.1199(3) 0.72343(15) 1.01865(12) 0.0534(6) Uani 1 1 d . . .
H4A H -0.0711 0.682 1.047 0.064 Uiso 1 1 calc R . .
H4B H -0.1198 0.7011 0.9757 0.064 Uiso 1 1 calc R . .
C5 C -0.0302(3) 0.83518(16) 1.08749(11) 0.0521(6) Uani 1 1 d . . .
H5A H -0.0275 0.7862 1.1164 0.063 Uiso 1 1 calc R . .
H5B H -0.1097 0.87 1.0947 0.063 Uiso 1 1 calc R . .
C6 C 0.0944(3) 0.88730(16) 1.10150(12) 0.0536(6) Uani 1 1 d . . .
H6A H 0.0925 0.9352 1.0716 0.064 Uiso 1 1 calc R . .
H6B H 0.094 0.9116 1.1438 0.064 Uiso 1 1 calc R . .
C7 C 0.2326(3) 0.76955(15) 1.14365(10) 0.0476(6) Uani 1 1 d . . .
H7A H 0.3206 0.7419 1.1403 0.057 Uiso 1 1 calc R . .
H7B H 0.1621 0.727 1.1312 0.057 Uiso 1 1 calc R . .
C8 C 0.2232(3) 0.79159(18) 1.21140(11) 0.0590(7) Uani 1 1 d . . .
H8A H 0.2837 0.8391 1.2232 0.088 Uiso 1 1 calc R . .
H8B H 0.2493 0.7422 1.2374 0.088 Uiso 1 1 calc R . .
H8C H 0.1306 0.8078 1.2174 0.088 Uiso 1 1 calc R . .
C9 C 0.3317(3) 0.90030(16) 1.10732(12) 0.0573(7) Uani 1 1 d . . .
H9A H 0.3269 0.9294 1.1478 0.069 Uiso 1 1 calc R . .
H9B H 0.32 0.944 1.0742 0.069 Uiso 1 1 calc R . .
C10 C 0.4681(3) 0.86236(19) 1.10659(14) 0.0676(8) Uani 1 1 d . . .
H10A H 0.4886 0.8278 1.1441 0.101 Uiso 1 1 calc R . .
H10B H 0.535 0.9078 1.1057 0.101 Uiso 1 1 calc R . .
H10C H 0.4706 0.8265 1.0695 0.101 Uiso 1 1 calc R . .
C11 C 0.2456(3) 0.87839(15) 0.93269(11) 0.0495(6) Uani 1 1 d . . .
C12 C 0.3967(3) 0.87943(18) 0.92952(14) 0.0692(8) Uani 1 1 d . . .
H12A H 0.4184 0.8509 0.8913 0.104 Uiso 1 1 calc R . .
H12B H 0.4409 0.8497 0.9658 0.104 Uiso 1 1 calc R . .
H12C H 0.4284 0.9383 0.9294 0.104 Uiso 1 1 calc R . .
C13 C 0.1824(3) 0.93730(15) 0.88236(13) 0.0597(7) Uani 1 1 d . . .
H13A H 0.2293 0.9921 0.8849 0.09 Uiso 1 1 calc R . .
H13B H 0.0873 0.946 0.8884 0.09 Uiso 1 1 calc R . .
H13C H 0.1898 0.9119 0.8413 0.09 Uiso 1 1 calc R . .
C14 C 0.2417(2) 0.65373(14) 0.97624(11) 0.0440(5) Uani 1 1 d . . .
C15 C 0.3841(3) 0.65889(17) 1.00601(12) 0.0574(7) Uani 1 1 d . . .
H15A H 0.3848 0.686 1.047 0.086 Uiso 1 1 calc R . .
H15B H 0.4384 0.6925 0.9795 0.086 Uiso 1 1 calc R . .
H15C H 0.4217 0.6015 1.011 0.086 Uiso 1 1 calc R . .
C16 C 0.1678(3) 0.58885(15) 1.01264(12) 0.0530(6) Uani 1 1 d . . .
H16A H 0.2164 0.5347 1.0137 0.08 Uiso 1 1 calc R . .
H16B H 0.0767 0.5807 0.9924 0.08 Uiso 1 1 calc R . .
H16C H 0.1629 0.6093 1.0553 0.08 Uiso 1 1 calc R . .
C17 C 0.2281(2) 0.72789(14) 0.79630(10) 0.0414(5) Uani 1 1 d . . .
C18 C 0.0824(3) 0.74727(16) 0.77632(12) 0.0539(6) Uani 1 1 d . . .
H18A H 0.0763 0.7826 0.7387 0.081 Uiso 1 1 calc R . .
H18B H 0.043 0.7778 0.8098 0.081 Uiso 1 1 calc R . .
H18C H 0.0334 0.6941 0.7675 0.081 Uiso 1 1 calc R . .
C19 C 0.2926(3) 0.69496(14) 0.73975(11) 0.0502(6) Uani 1 1 d . . .
H19A H 0.2622 0.6367 0.7306 0.075 Uiso 1 1 calc R . .
H19B H 0.3907 0.6956 0.7485 0.075 Uiso 1 1 calc R . .
H19C H 0.2664 0.7314 0.7037 0.075 Uiso 1 1 calc R . .
C20 C 0.5354(3) 0.55558(15) 0.88367(11) 0.0496(6) Uani 1 1 d . . .
H20A H 0.6091 0.5134 0.8895 0.06 Uiso 1 1 calc R . .
H20B H 0.4943 0.5603 0.9236 0.06 Uiso 1 1 calc R . .
C21 C 0.5935(3) 0.64021(16) 0.86850(13) 0.0598(7) Uani 1 1 d . . .
H21A H 0.6495 0.6337 0.8338 0.09 Uiso 1 1 calc R . .
H21B H 0.6487 0.6619 0.9051 0.09 Uiso 1 1 calc R . .
H21C H 0.5204 0.6803 0.8566 0.09 Uiso 1 1 calc R . .
C22 C 0.4910(2) 0.50994(15) 0.77592(11) 0.0468(6) Uani 1 1 d . . .
H22A H 0.5202 0.5655 0.7603 0.056 Uiso 1 1 calc R . .
H22B H 0.4186 0.4884 0.7454 0.056 Uiso 1 1 calc R . .
C23 C 0.6087(3) 0.44907(17) 0.77700(14) 0.0654(8) Uani 1 1 d . . .
H23A H 0.6855 0.4726 0.8031 0.098 Uiso 1 1 calc R . .
H23B H 0.6335 0.4409 0.7345 0.098 Uiso 1 1 calc R . .
H23C H 0.5833 0.3943 0.7941 0.098 Uiso 1 1 calc R . .
C24 C 0.3681(2) 0.44844(13) 0.85805(11) 0.0452(6) Uani 1 1 d . . .
H24A H 0.3436 0.4592 0.9008 0.054 Uiso 1 1 calc R . .
H24B H 0.4327 0.4006 0.8601 0.054 Uiso 1 1 calc R . .
C25 C 0.2438(2) 0.42357(13) 0.81715(11) 0.0455(6) Uani 1 1 d . . .
H25A H 0.269 0.4089 0.7751 0.055 Uiso 1 1 calc R . .
H25B H 0.2037 0.3724 0.8347 0.055 Uiso 1 1 calc R . .
C26 C 0.0638(2) 0.48871(15) 0.75032(11) 0.0473(6) Uani 1 1 d . . .
H26A H 0.1269 0.4925 0.7177 0.057 Uiso 1 1 calc R . .
H26B H 0.0051 0.5395 0.7462 0.057 Uiso 1 1 calc R . .
C27 C -0.0235(3) 0.41075(17) 0.73744(13) 0.0598(7) Uani 1 1 d . . .
H27A H 0.0326 0.3596 0.7422 0.09 Uiso 1 1 calc R . .
H27B H -0.0671 0.4135 0.6948 0.09 Uiso 1 1 calc R . .
H27C H -0.0922 0.4087 0.767 0.09 Uiso 1 1 calc R . .
C28 C 0.0575(2) 0.48736(14) 0.86338(11) 0.0455(6) Uani 1 1 d . . .
H28A H 0.116 0.486 0.9031 0.055 Uiso 1 1 calc R . .
H28B H 0.0063 0.4334 0.86 0.055 Uiso 1 1 calc R . .
C29 C -0.0399(3) 0.55982(15) 0.86544(12) 0.0531(6) Uani 1 1 d . . .
H29A H 0.0095 0.6137 0.8678 0.08 Uiso 1 1 calc R . .
H29B H -0.09 0.5539 0.9022 0.08 Uiso 1 1 calc R . .
H29C H -0.1029 0.5591 0.8277 0.08 Uiso 1 1 calc R . .
Li1 Li 0.1671(4) 0.7854(2) 1.00075(18) 0.0466(9) Uani 1 1 d . . .
Li2 Li 0.2318(4) 0.7482(2) 0.89881(18) 0.0476(9) Uani 1 1 d . . .
Li3 Li 0.2641(4) 0.6018(2) 0.82434(18) 0.0443(9) Uani 1 1 d . . .
N1 N -0.0446(2) 0.80370(11) 1.02254(8) 0.0442(5) Uani 1 1 d . . .
N2 N 0.2187(2) 0.83969(11) 1.09815(9) 0.0454(5) Uani 1 1 d . . .
N3 N 0.43334(18) 0.52449(11) 0.83537(8) 0.0400(4) Uani 1 1 d . . .
N4 N 0.14280(18) 0.49223(10) 0.81167(8) 0.0388(4) Uani 1 1 d . . .
H11 H 0.230(3) 0.9063(17) 0.9731(13) 0.073(8) Uiso 1 1 d . . .
H14 H 0.249(2) 0.6293(13) 0.9319(10) 0.043(6) Uiso 1 1 d . . .
H17 H 0.274(2) 0.7833(14) 0.8058(10) 0.047(6) Uiso 1 1 d . . .

loop_
_atom_site_aniso_label
_atom_site_aniso_U_11
_atom_site_aniso_U_22
_atom_site_aniso_U_33
_atom_site_aniso_U_23
_atom_site_aniso_U_13
_atom_site_aniso_U_12
C1 0.072(2) 0.085(2) 0.0551(17) 0.0145(15) -0.0012(14) -0.0129(17)
C2 0.0554(17) 0.0565(14) 0.0578(16) 0.0092(12) -0.0003(13) 0.0040(13)
C3 0.0480(17) 0.091(2) 0.0670(18) 0.0146(16) 0.0053(14) -0.0101(15)
C4 0.0493(16) 0.0535(14) 0.0575(15) 0.0043(12) 0.0057(12) -0.0039(12)
C5 0.0488(15) 0.0640(15) 0.0449(14) -0.0043(11) 0.0112(11) 0.0112(12)
C6 0.0582(17) 0.0539(14) 0.0480(14) -0.0105(11) 0.0017(12) 0.0103(12)
C7 0.0470(15) 0.0518(13) 0.0445(13) 0.0004(11) 0.0068(11) 0.0063(11)
C8 0.0554(17) 0.0774(17) 0.0447(14) -0.0004(13) 0.0077(12) 0.0043(14)
C9 0.0644(18) 0.0554(14) 0.0513(15) -0.0051(12) 0.0014(13) -0.0082(13)
C10 0.0558(18) 0.0805(19) 0.0658(18) -0.0014(15) 0.0025(14) -0.0139(15)
C11 0.0629(17) 0.0461(12) 0.0407(13) 0.0013(10) 0.0115(12) -0.0018(12)
C12 0.069(2) 0.0638(16) 0.0732(19) 0.0111(14) -0.0023(15) -0.0130(15)
C13 0.0708(19) 0.0439(13) 0.0667(17) 0.0088(12) 0.0185(14) 0.0041(12)
C14 0.0482(14) 0.0450(12) 0.0390(13) 0.0013(10) 0.0055(10) -0.0005(11)
C15 0.0575(17) 0.0614(15) 0.0540(15) -0.0037(12) 0.0087(13) 0.0027(13)
C16 0.0596(17) 0.0520(13) 0.0485(14) 0.0031(11) 0.0104(12) -0.0011(12)
C17 0.0470(14) 0.0379(11) 0.0399(12) 0.0010(9) 0.0070(10) 0.0006(10)
C18 0.0542(17) 0.0532(14) 0.0543(15) 0.0050(11) 0.0059(12) 0.0080(12)
C19 0.0627(17) 0.0444(12) 0.0448(13) 0.0042(10) 0.0124(12) 0.0017(12)
C20 0.0486(15) 0.0545(13) 0.0449(13) -0.0042(11) -0.0007(11) 0.0002(11)
C21 0.0552(17) 0.0641(15) 0.0596(16) -0.0081(13) 0.0022(13) -0.0128(13)
C22 0.0401(14) 0.0544(13) 0.0467(13) -0.0050(11) 0.0083(11) 0.0002(11)
C23 0.0548(17) 0.0646(16) 0.079(2) -0.0166(15) 0.0185(15) 0.0017(14)
C24 0.0438(14) 0.0402(11) 0.0515(14) 0.0055(10) 0.0042(11) 0.0050(10)
C25 0.0464(15) 0.0367(11) 0.0540(14) 0.0004(10) 0.0072(11) 0.0001(10)
C26 0.0474(15) 0.0523(13) 0.0422(13) -0.0041(11) 0.0041(11) 0.0054(11)
C27 0.0491(16) 0.0646(15) 0.0649(17) -0.0163(13) 0.0001(13) -0.0005(13)
C28 0.0477(14) 0.0432(12) 0.0469(13) 0.0014(10) 0.0110(11) -0.0055(11)
C29 0.0443(15) 0.0589(14) 0.0577(15) -0.0013(12) 0.0137(12) 0.0002(12)
Li1 0.047(2) 0.048(2) 0.046(2) 0.0021(17) 0.0099(18) 0.0011(18)
Li2 0.053(3) 0.049(2) 0.041(2) -0.0021(17) 0.0077(18) -0.0001(18)
Li3 0.043(2) 0.0388(18) 0.051(2) 0.0037(17) 0.0064(18) 0.0016(16)
N1 0.0443(12) 0.0461(10) 0.0423(11) 0.0005(8) 0.0047(9) 0.0017(9)
N2 0.0472(12) 0.0450(10) 0.0438(11) -0.0024(8) 0.0032(9) 0.0016(9)
N3 0.0383(11) 0.0430(9) 0.0385(10) -0.0003(8) 0.0035(8) -0.0001(8)
N4 0.0387(11) 0.0385(9) 0.0398(10) 0.0004(8) 0.0067(8) 0.0011(8)

loop_
_atom_type_symbol
_atom_type_description
_atom_type_scat_dispersion_real
_atom_type_scat_dispersion_imag
_atom_type_scat_source
C C 0.0033 0.0016 'International Tables Vol C Tables 4.2.6.8 and 6.1.1.4'
H H 0 0 'International Tables Vol C Tables 4.2.6.8 and 6.1.1.4'
Li Li -0.0003 0.0001 'International Tables Vol C Tables 4.2.6.8 and 6.1.1.4'
N N 0.0061 0.0033 'International Tables Vol C Tables 4.2.6.8 and 6.1.1.4'

loop_
_geom_angle_atom_site_label_1
_geom_angle_atom_site_label_2
_geom_angle_atom_site_label_3
_geom_angle
_geom_angle_site_symmetry_1
_geom_angle_site_symmetry_3
_geom_angle_publ_flag
N1 C2 C1 113.9(2) . . ?
N1 C4 C3 116.4(2) . . ?
N1 C5 C6 112.2(2) . . ?
N2 C6 C5 113.8(2) . . ?
N2 C7 C8 117.4(2) . . ?
N2 C9 C10 115.3(2) . . ?
C12 C11 C13 108.0(2) . . ?
C12 C11 Li2 91.5(2) . . ?
C13 C11 Li2 109.08(19) . . ?
C12 C11 Li1 116.3(2) . . ?
C13 C11 Li1 135.4(2) . . ?
Li2 C11 Li1 66.04(16) . . ?
C15 C14 C16 107.5(2) . . ?
C15 C14 Li2 104.80(19) . . ?
C16 C14 Li2 147.7(2) . . ?
C15 C14 Li1 99.68(18) . . ?
C16 C14 Li1 107.81(18) . . ?
Li2 C14 Li1 64.85(15) . . ?
C18 C17 C19 108.1(2) . . ?
C18 C17 Li3 114.1(2) . . ?
C19 C17 Li3 80.47(17) . . ?
C18 C17 Li2 100.26(18) . . ?
C19 C17 Li2 150.9(2) . . ?
Li3 C17 Li2 82.20(16) . . ?
N3 C20 C21 113.4(2) . . ?
N3 C22 C23 116.9(2) . . ?
N3 C24 C25 112.63(18) . . ?
N4 C25 C24 112.08(18) . . ?
N4 C26 C27 116.4(2) . . ?
N4 C28 C29 114.01(19) . . ?
N1 Li1 C11 116.57(19) . . ?
N1 Li1 N2 83.90(15) . . ?
C11 Li1 N2 106.99(18) . . ?
N1 Li1 C14 120.23(19) . . ?
C11 Li1 C14 107.25(18) . . ?
N2 Li1 C14 120.22(18) . . ?
N1 Li1 Li2 124.3(2) . . ?
C11 Li1 Li2 55.21(14) . . ?
N2 Li1 Li2 150.4(2) . . ?
C14 Li1 Li2 56.55(14) . . ?
C11 Li2 C17 117.56(19) . . ?
C11 Li2 C14 112.35(19) . . ?
C17 Li2 C14 129.85(19) . . ?
C11 Li2 Li1 58.75(14) . . ?
C17 Li2 Li1 162.5(2) . . ?
C14 Li2 Li1 58.60(14) . . ?
C11 Li2 Li3 161.0(2) . . ?
C17 Li2 Li3 46.87(12) . . ?
C14 Li2 Li3 83.24(15) . . ?
Li1 Li2 Li3 139.7(2) . . ?
N3 Li3 C17 134.7(2) . . ?
N3 Li3 N4 89.22(15) . . ?
C17 Li3 N4 131.0(2) . . ?
N3 Li3 Li2 123.01(19) . . ?
C17 Li3 Li2 50.93(13) . . ?
N4 Li3 Li2 129.9(2) . . ?
C2 N1 C4 112.3(2) . . ?
C2 N1 C5 109.52(19) . . ?
C4 N1 C5 110.20(19) . . ?
C2 N1 Li1 109.25(18) . . ?
C4 N1 Li1 111.61(18) . . ?
C5 N1 Li1 103.55(17) . . ?
C6 N2 C7 112.23(19) . . ?
C6 N2 C9 107.75(19) . . ?
C7 N2 C9 111.90(19) . . ?
C6 N2 Li1 96.82(17) . . ?
C7 N2 Li1 109.29(16) . . ?
C9 N2 Li1 117.94(18) . . ?
C24 N3 C20 109.60(17) . . ?
C24 N3 C22 112.68(17) . . ?
C20 N3 C22 111.48(18) . . ?
C24 N3 Li3 97.69(17) . . ?
C20 N3 Li3 112.80(17) . . ?
C22 N3 Li3 111.89(17) . . ?
C28 N4 C26 112.27(18) . . ?
C28 N4 C25 110.02(17) . . ?
C26 N4 C25 110.34(17) . . ?
C28 N4 Li3 108.17(17) . . ?
C26 N4 Li3 113.47(17) . . ?
C25 N4 Li3 102.07(17) . . ?

loop_
_geom_bond_atom_site_label_1
_geom_bond_atom_site_label_2
_geom_bond_distance
_geom_bond_site_symmetry_2
_geom_bond_publ_flag
C1 C2 1.497(4) . ?
C2 N1 1.463(3) . ?
C3 C4 1.509(4) . ?
C4 N1 1.469(3) . ?
C5 N1 1.479(3) . ?
C5 C6 1.497(4) . ?
C6 N2 1.458(3) . ?
C7 N2 1.474(3) . ?
C7 C8 1.512(3) . ?
C9 N2 1.476(3) . ?
C9 C10 1.489(4) . ?
C11 C12 1.517(4) . ?
C11 C13 1.518(3) . ?
C11 Li2 2.175(5) . ?
C11 Li1 2.264(5) . ?
C14 C15 1.506(4) . ?
C14 C16 1.520(3) . ?
C14 Li2 2.231(5) . ?
C14 Li1 2.282(5) . ?
C17 C18 1.509(3) . ?
C17 C19 1.522(3) . ?
C17 Li3 2.095(4) . ?
C17 Li2 2.229(4) . ?
C20 N3 1.469(3) . ?
C20 C21 1.502(3) . ?
C22 N3 1.471(3) . ?
C22 C23 1.515(3) . ?
C24 N3 1.469(3) . ?
C24 C25 1.505(3) . ?
C25 N4 1.475(3) . ?
C26 N4 1.475(3) . ?
C26 C27 1.515(3) . ?
C28 N4 1.467(3) . ?
C28 C29 1.503(3) . ?
Li1 N1 2.227(5) . ?
Li1 N2 2.279(4) . ?
Li1 Li2 2.420(6) . ?
Li2 Li3 2.844(5) . ?
Li3 N3 2.078(4) . ?
Li3 N4 2.111(4) . ?
